data_7715692
loop_
_publ_author_name
'Sama, Folasade J.'
'Doyle, Rachel A.'
'Kariuki, Benson M.'
'Pridmore, Natalie E.'
'Sparkes, Hazel A.'
'Wingad, Richard L.'
'Wass, Duncan F.'

_publ_section_title
;
 Backbone-functionalised ruthenium diphosphine complexes for catalytic
 upgrading of ethanol and methanol to iso-butanol.
;
_journal_issue 18
_journal_name_full 'Dalton transactions (Cambridge, England : 2003)'
_journal_page_first 8005
_journal_page_last 8010
_journal_paper_doi 10.1039/d4dt00561a
_journal_volume 53
_journal_year 2024
_chemical_formula_moiety 'C70 H90 Cl2 N2 O6 P4 Ru Si2'
_chemical_formula_sum 'C70 H90 Cl2 N2 O6 P4 Ru Si2'
_chemical_formula_weight 1407.46
_space_group_crystal_system monoclinic
_space_group_IT_number 14
_space_group_name_Hall '-P 2ybc'
_space_group_name_H-M_alt 'P 1 21/c 1'
_atom_sites_solution_hydrogens mixed
_atom_sites_solution_primary iterative
_audit_creation_date 2018-03-22
_audit_creation_method
;
Olex2 1.2
(compiled 2017.08.10 svn.r3458 for OlexSys, GUI svn.r5381)
;
_audit_update_record
;
2024-02-23 deposited with the CCDC.	2024-04-02 downloaded from the CCDC.
;
_cell_angle_alpha 90
_cell_angle_beta 92.5001(15)
_cell_angle_gamma 90
_cell_formula_units_Z 2
_cell_length_a 13.1386(3)
_cell_length_b 10.9694(3)
_cell_length_c 23.2017(6)
_cell_measurement_reflns_used 9829
_cell_measurement_temperature 100
_cell_measurement_theta_max 30.07
_cell_measurement_theta_min 2.29
_cell_volume 3340.71(15)
_computing_cell_refinement 'SAINT v8.37A (Bruker, 2015)'
_computing_data_reduction 'SAINT v8.37A (Bruker, 2015)'
_computing_molecular_graphics 'Olex2 (Dolomanov et al., 2009)'
_computing_publication_material 'Olex2 (Dolomanov et al., 2009)'
_computing_structure_refinement 'ShelXL (Sheldrick, 2015)'
_computing_structure_solution
;
Superflip (Palatinus & Chapuis, 2007;Palatinus & van der Lee, 2008;
Palatinus et al., 2012)
;
_diffrn_ambient_temperature 100
_diffrn_detector 'Bruker area detector'
_diffrn_detector_type 'CCD area detector'
_diffrn_measured_fraction_theta_full 1.000
_diffrn_measured_fraction_theta_max 0.998
_diffrn_measurement_device 'Bruker Apex II kappa CCD area detector'
_diffrn_measurement_device_type 'Bruker Apex II kappa CCD area detector'
_diffrn_measurement_method '\f and \w scans'
_diffrn_radiation_monochromator graphite
_diffrn_radiation_type MoK\a
_diffrn_radiation_wavelength 0.71073
_diffrn_reflns_av_R_equivalents 0.0382
_diffrn_reflns_av_unetI/netI 0.0223
_diffrn_reflns_Laue_measured_fraction_full 1.000
_diffrn_reflns_Laue_measured_fraction_max 0.998
_diffrn_reflns_limit_h_max 18
_diffrn_reflns_limit_h_min -18
_diffrn_reflns_limit_k_max 15
_diffrn_reflns_limit_k_min -15
_diffrn_reflns_limit_l_max 32
_diffrn_reflns_limit_l_min -32
_diffrn_reflns_number 73176
_diffrn_reflns_point_group_measured_fraction_full 1.000
_diffrn_reflns_point_group_measured_fraction_max 0.998
_diffrn_reflns_theta_full 25.242
_diffrn_reflns_theta_max 30.114
_diffrn_reflns_theta_min 1.551
_diffrn_source 'fine-focus sealed tube'
_diffrn_standards_number 0
_exptl_absorpt_coefficient_mu 0.500
_exptl_absorpt_correction_T_max 0.7460
_exptl_absorpt_correction_T_min 0.6328
_exptl_absorpt_correction_type multi-scan
_exptl_absorpt_process_details
'SADABS-2014/5 (Bruker,2014/5) was used for absorption correction. wR2(int) was 0.0761 before and 0.0455 after correction. The Ratio of minimum to maximum transmission is 0.8483. The \l/2 correction factor is Not present.'
_exptl_crystal_colour 'clear orange'
_exptl_crystal_colour_lustre clear
_exptl_crystal_colour_primary orange
_exptl_crystal_density_diffrn 1.399
_exptl_crystal_description irregular
_exptl_crystal_F_000 1476
_exptl_crystal_size_max 0.499
_exptl_crystal_size_mid 0.419
_exptl_crystal_size_min 0.204
_refine_diff_density_max 0.847
_refine_diff_density_min -0.431
_refine_diff_density_rms 0.065
_refine_ls_extinction_method none
_refine_ls_goodness_of_fit_ref 1.036
_refine_ls_hydrogen_treatment mixed
_refine_ls_matrix_type full
_refine_ls_number_parameters 406
_refine_ls_number_reflns 9837
_refine_ls_number_restraints 2
_refine_ls_restrained_S_all 1.036
_refine_ls_R_factor_all 0.0371
_refine_ls_R_factor_gt 0.0289
_refine_ls_shift/su_max 0.001
_refine_ls_shift/su_mean 0.000
_refine_ls_structure_factor_coef Fsqd
_refine_ls_weighting_details 'w=1/[\s^2^(Fo^2^)+(0.0260P)^2^+2.7658P] where P=(Fo^2^+2Fc^2^)/3'
_refine_ls_weighting_scheme calc
_refine_ls_wR_factor_gt 0.0653
_refine_ls_wR_factor_ref 0.0687
_reflns_Friedel_coverage 0.000
_reflns_number_gt 8409
_reflns_number_total 9837
_reflns_threshold_expression 'I > 2\s(I)'
_cod_data_source_file d4dt00561a2.cif
_cod_data_source_block 3_sfj51
_cod_depositor_comments 'Adding full bibliography for 7715692--7715693.cif.'
_cod_database_code 7715692
_shelxl_version_number 2013-4
_shelx_space_group_comment
;
The symmetry employed for this shelxl refinement is uniquely defined
by the following loop, which should always be used as a source of
symmetry information in preference to the above space-group names.
They are only intended as comments.
;
_shelx_estimated_absorpt_t_max 0.905
_shelx_estimated_absorpt_t_min 0.788
_olex2_refinement_description
;
1. Restrained distances
 C10-C11 \\sim C10-C11A
 with sigma of 0.005
 O3-C11 \\sim O3-C11A
 with sigma of 0.01
2. Uiso/Uaniso restraints and constraints
Uanis(C11) = Uanis(C11A)
3. Others
 Sof(H10C)=Sof(H10D)=Sof(C11A)=Sof(H11D)=Sof(H11E)=Sof(H11F)=1-FVAR(1)
 Sof(H10A)=Sof(H10B)=Sof(C11)=Sof(H11A)=Sof(H11B)=Sof(H11C)=FVAR(1)
;
_olex2_submission_special_instructions 'No special instructions were received'

loop_
_space_group_symop_operation_xyz
'x, y, z'
'-x, y+1/2, -z+1/2'
'-x, -y, -z'
'x, -y-1/2, z-1/2'

loop_
_atom_site_label
_atom_site_type_symbol
_atom_site_fract_x
_atom_site_fract_y
_atom_site_fract_z
_atom_site_U_iso_or_equiv
_atom_site_adp_type
_atom_site_occupancy
_atom_site_site_symmetry_order
_atom_site_calc_flag
_atom_site_refinement_flags_posn
_atom_site_refinement_flags_adp
_atom_site_refinement_flags_occupancy
_atom_site_disorder_assembly
_atom_site_disorder_group
C1 C 0.34300(10) 0.79349(12) 0.52257(6) 0.0112(2) Uani 1 1 d . . . . .
H1 H 0.3875 0.7297 0.5414 0.013 Uiso 1 1 calc R . . . .
C2 C 0.23518(10) 0.74098(13) 0.52092(6) 0.0132(3) Uani 1 1 d . . . . .
H2A H 0.2044 0.7540 0.5586 0.016 Uiso 1 1 calc R . . . .
H2B H 0.1925 0.7834 0.4910 0.016 Uiso 1 1 calc R . . . .
C3 C 0.13694(11) 0.55512(14) 0.50289(6) 0.0161(3) Uani 1 1 d . . . . .
H3A H 0.0983 0.5903 0.4693 0.019 Uiso 1 1 calc R . . . .
H3B H 0.0991 0.5728 0.5379 0.019 Uiso 1 1 calc R . . . .
C4 C 0.14655(12) 0.41780(14) 0.49527(7) 0.0182(3) Uani 1 1 d . . . . .
H4A H 0.0790 0.3801 0.5001 0.022 Uiso 1 1 calc R . . . .
H4B H 0.1935 0.3856 0.5262 0.022 Uiso 1 1 calc R . . . .
C5 C 0.18580(11) 0.37910(14) 0.43655(7) 0.0190(3) Uani 1 1 d . . . . .
H5A H 0.2162 0.2968 0.4407 0.023 Uiso 1 1 calc R . . . .
H5B H 0.2409 0.4358 0.4264 0.023 Uiso 1 1 calc R . . . .
C6 C -0.03876(13) 0.53615(17) 0.32589(8) 0.0265(3) Uani 1 1 d . . . . .
H6A H -0.0216 0.4907 0.2907 0.032 Uiso 1 1 calc R . . . .
H6B H -0.0357 0.6243 0.3169 0.032 Uiso 1 1 calc R . . . .
C7 C -0.14496(14) 0.5043(2) 0.34101(8) 0.0332(4) Uani 1 1 d . . . . .
H7A H -0.1923 0.5251 0.3087 0.050 Uiso 1 1 calc GR . . . .
H7B H -0.1631 0.5501 0.3753 0.050 Uiso 1 1 calc GR . . . .
H7C H -0.1491 0.4167 0.3489 0.050 Uiso 1 1 calc GR . . . .
C8 C -0.00549(13) 0.15337(15) 0.37095(7) 0.0233(3) Uani 1 1 d . . . . .
H8A H -0.0487 0.1093 0.3980 0.028 Uiso 1 1 calc R . . . .
H8B H 0.0639 0.1183 0.3745 0.028 Uiso 1 1 calc R . . . .
C9 C -0.04786(16) 0.13661(18) 0.31047(8) 0.0324(4) Uani 1 1 d . . . . .
H9A H -0.0032 0.1769 0.2836 0.049 Uiso 1 1 calc GR . . . .
H9B H -0.1161 0.1726 0.3068 0.049 Uiso 1 1 calc GR . . . .
H9C H -0.0520 0.0494 0.3015 0.049 Uiso 1 1 calc GR . . . .
C10 C 0.23063(14) 0.39496(17) 0.29548(8) 0.0277(4) Uani 1 1 d D . . . .
H10A H 0.2517 0.4618 0.3221 0.033 Uiso 0.65(4) 1 calc R . . A 1
H10B H 0.2153 0.4306 0.2569 0.033 Uiso 0.65(4) 1 calc R . . A 1
H10C H 0.2618 0.4468 0.3264 0.033 Uiso 0.35(4) 1 calc R . . A 2
H10D H 0.2118 0.4478 0.2621 0.033 Uiso 0.35(4) 1 calc R . . A 2
C11 C 0.3158(6) 0.3044(6) 0.2920(7) 0.0385(18) Uani 0.65(4) 1 d D . . A 1
H11A H 0.3314 0.2700 0.3303 0.058 Uiso 0.65(4) 1 calc GR . . A 1
H11B H 0.3764 0.3453 0.2781 0.058 Uiso 0.65(4) 1 calc GR . . A 1
H11C H 0.2952 0.2389 0.2652 0.058 Uiso 0.65(4) 1 calc GR . . A 1
C11A C 0.3060(10) 0.3006(9) 0.2779(10) 0.0385(18) Uani 0.35(4) 1 d D . . A 2
H11D H 0.3288 0.2527 0.3117 0.058 Uiso 0.35(4) 1 calc GR . . A 2
H11E H 0.3648 0.3409 0.2616 0.058 Uiso 0.35(4) 1 calc GR . . A 2
H11F H 0.2738 0.2464 0.2489 0.058 Uiso 0.35(4) 1 calc GR . . A 2
C12 C 0.25332(10) 1.02043(12) 0.56760(6) 0.0123(2) Uani 1 1 d . . . . .
C13 C 0.22509(11) 1.06840(14) 0.62041(6) 0.0163(3) Uani 1 1 d . . . . .
H13 H 0.2672 1.0547 0.6541 0.020 Uiso 1 1 calc R . . . .
C14 C 0.13593(12) 1.13609(15) 0.62409(7) 0.0205(3) Uani 1 1 d . . . . .
H14 H 0.1182 1.1693 0.6601 0.025 Uiso 1 1 calc R . . . .
C15 C 0.07313(12) 1.15510(15) 0.57553(7) 0.0220(3) Uani 1 1 d . . . . .
H15 H 0.0115 1.1996 0.5782 0.026 Uiso 1 1 calc R . . . .
C16 C 0.10079(11) 1.10871(14) 0.52285(7) 0.0194(3) Uani 1 1 d . . . . .
H16 H 0.0579 1.1218 0.4894 0.023 Uiso 1 1 calc R . . . .
C17 C 0.19078(11) 1.04324(14) 0.51856(6) 0.0158(3) Uani 1 1 d . . . . .
H17 H 0.2098 1.0138 0.4821 0.019 Uiso 1 1 calc R . . . .
C18 C 0.40105(10) 0.89409(13) 0.63679(6) 0.0123(2) Uani 1 1 d . . . . .
C19 C 0.47317(12) 0.95898(15) 0.66996(6) 0.0184(3) Uani 1 1 d . . . . .
H19 H 0.5119 1.0210 0.6526 0.022 Uiso 1 1 calc R . . . .
C20 C 0.48911(13) 0.93373(17) 0.72844(7) 0.0244(3) Uani 1 1 d . . . . .
H20 H 0.5381 0.9791 0.7508 0.029 Uiso 1 1 calc R . . . .
C21 C 0.43406(13) 0.84307(17) 0.75417(7) 0.0238(3) Uani 1 1 d . . . . .
H21 H 0.4449 0.8264 0.7942 0.029 Uiso 1 1 calc R . . . .
C22 C 0.36304(13) 0.77645(16) 0.72149(7) 0.0230(3) Uani 1 1 d . . . . .
H22 H 0.3258 0.7132 0.7389 0.028 Uiso 1 1 calc R . . . .
C23 C 0.34616(12) 0.80212(14) 0.66310(6) 0.0181(3) Uani 1 1 d . . . . .
H23 H 0.2969 0.7567 0.6410 0.022 Uiso 1 1 calc R . . . .
C24 C 0.30582(10) 0.85078(13) 0.39867(6) 0.0120(2) Uani 1 1 d . . . . .
C25 C 0.28545(11) 0.96158(14) 0.37101(6) 0.0161(3) Uani 1 1 d . . . . .
H25 H 0.3228 1.0324 0.3824 0.019 Uiso 1 1 calc R . . . .
C26 C 0.21053(12) 0.96893(14) 0.32666(7) 0.0193(3) Uani 1 1 d . . . . .
H26 H 0.1971 1.0447 0.3080 0.023 Uiso 1 1 calc R . . . .
C27 C 0.15564(12) 0.86637(15) 0.30974(7) 0.0196(3) Uani 1 1 d . . . . .
H27 H 0.1049 0.8716 0.2794 0.024 Uiso 1 1 calc R . . . .
C28 C 0.17500(12) 0.75601(14) 0.33719(7) 0.0186(3) Uani 1 1 d . . . . .
H28 H 0.1371 0.6857 0.3257 0.022 Uiso 1 1 calc R . . . .
C29 C 0.24944(11) 0.74774(14) 0.38130(6) 0.0157(3) Uani 1 1 d . . . . .
H29 H 0.2623 0.6717 0.3998 0.019 Uiso 1 1 calc R . . . .
C30 C 0.47765(10) 0.70718(12) 0.42937(6) 0.0113(2) Uani 1 1 d . . . . .
C31 C 0.44643(11) 0.58621(13) 0.43502(6) 0.0156(3) Uani 1 1 d . . . . .
H31 H 0.3882 0.5678 0.4563 0.019 Uiso 1 1 calc R . . . .
C32 C 0.50024(12) 0.49231(14) 0.40954(7) 0.0183(3) Uani 1 1 d . . . . .
H32 H 0.4783 0.4103 0.4132 0.022 Uiso 1 1 calc R . . . .
C33 C 0.58581(12) 0.51861(14) 0.37883(7) 0.0183(3) Uani 1 1 d . . . . .
H33 H 0.6218 0.4548 0.3610 0.022 Uiso 1 1 calc R . . . .
C34 C 0.61871(12) 0.63827(14) 0.37430(7) 0.0186(3) Uani 1 1 d . . . . .
H34 H 0.6780 0.6563 0.3539 0.022 Uiso 1 1 calc R . . . .
C35 C 0.56506(11) 0.73161(13) 0.39963(6) 0.0154(3) Uani 1 1 d . . . . .
H35 H 0.5883 0.8133 0.3966 0.018 Uiso 1 1 calc R . . . .
Cl1 Cl 0.59597(2) 0.82969(3) 0.54126(2) 0.01244(6) Uani 1 1 d . . . . .
N1 N 0.23820(9) 0.61096(11) 0.50817(5) 0.0145(2) Uani 1 1 d . . . . .
H1A H 0.2742(15) 0.5737(19) 0.5359(9) 0.026(5) Uiso 1 1 d . . . . .
O1 O 0.03508(9) 0.50907(10) 0.37079(5) 0.0216(2) Uani 1 1 d . . . . .
O2 O -0.00169(9) 0.27882(11) 0.38595(5) 0.0232(2) Uani 1 1 d . . . . .
O3 O 0.14111(9) 0.33687(12) 0.31575(5) 0.0276(3) Uani 1 1 d D . . . .
P1 P 0.37375(3) 0.93804(3) 0.56184(2) 0.00970(7) Uani 1 1 d . . . . .
P2 P 0.40751(3) 0.83875(3) 0.45530(2) 0.00975(7) Uani 1 1 d . . . . .
Ru1 Ru 0.5000 1.0000 0.5000 0.00823(4) Uani 1 2 d S T P . .
Si1 Si 0.09005(3) 0.37550(4) 0.37615(2) 0.01814(9) Uani 1 1 d . . . . .

loop_
_atom_site_aniso_label
_atom_site_aniso_U_11
_atom_site_aniso_U_22
_atom_site_aniso_U_33
_atom_site_aniso_U_23
_atom_site_aniso_U_13
_atom_site_aniso_U_12
C1 0.0128(6) 0.0089(6) 0.0119(6) -0.0006(5) 0.0012(5) -0.0017(5)
C2 0.0128(6) 0.0121(6) 0.0149(6) -0.0011(5) 0.0020(5) -0.0015(5)
C3 0.0138(6) 0.0163(7) 0.0182(7) -0.0014(5) 0.0014(5) -0.0034(5)
C4 0.0184(7) 0.0150(7) 0.0212(7) 0.0012(6) 0.0000(6) -0.0044(5)
C5 0.0161(7) 0.0142(7) 0.0268(8) -0.0037(6) 0.0013(6) -0.0007(5)
C6 0.0271(8) 0.0284(9) 0.0237(8) 0.0014(7) -0.0036(6) -0.0011(7)
C7 0.0233(8) 0.0467(12) 0.0294(9) 0.0005(8) -0.0009(7) 0.0080(8)
C8 0.0260(8) 0.0174(7) 0.0263(8) -0.0023(6) 0.0014(6) -0.0021(6)
C9 0.0427(11) 0.0305(10) 0.0241(8) -0.0045(7) 0.0018(8) -0.0132(8)
C10 0.0301(9) 0.0278(9) 0.0261(8) 0.0001(7) 0.0096(7) -0.0036(7)
C11 0.0325(14) 0.0352(12) 0.049(5) -0.0006(18) 0.018(2) 0.0005(11)
C11A 0.0325(14) 0.0352(12) 0.049(5) -0.0006(18) 0.018(2) 0.0005(11)
C12 0.0122(6) 0.0095(6) 0.0154(6) -0.0002(5) 0.0026(5) -0.0010(5)
C13 0.0168(6) 0.0155(7) 0.0168(6) -0.0007(5) 0.0024(5) 0.0012(5)
C14 0.0215(7) 0.0178(7) 0.0228(7) -0.0013(6) 0.0082(6) 0.0029(6)
C15 0.0167(7) 0.0181(7) 0.0317(8) 0.0048(6) 0.0062(6) 0.0045(6)
C16 0.0162(7) 0.0189(7) 0.0231(7) 0.0054(6) -0.0014(6) 0.0012(6)
C17 0.0164(6) 0.0143(6) 0.0166(6) 0.0015(5) 0.0012(5) -0.0002(5)
C18 0.0147(6) 0.0117(6) 0.0107(6) 0.0006(5) 0.0025(5) 0.0024(5)
C19 0.0183(7) 0.0224(7) 0.0143(6) 0.0020(6) -0.0001(5) -0.0040(6)
C20 0.0233(8) 0.0348(9) 0.0148(7) 0.0017(7) -0.0042(6) -0.0047(7)
C21 0.0255(8) 0.0333(9) 0.0126(6) 0.0053(6) 0.0013(6) 0.0034(7)
C22 0.0288(8) 0.0230(8) 0.0174(7) 0.0067(6) 0.0049(6) -0.0020(6)
C23 0.0221(7) 0.0159(7) 0.0163(7) 0.0014(5) 0.0020(5) -0.0037(6)
C24 0.0121(6) 0.0133(6) 0.0105(6) -0.0008(5) 0.0002(5) 0.0000(5)
C25 0.0192(7) 0.0125(6) 0.0164(6) -0.0006(5) -0.0009(5) 0.0003(5)
C26 0.0236(7) 0.0161(7) 0.0178(7) 0.0022(5) -0.0037(6) 0.0037(6)
C27 0.0188(7) 0.0236(8) 0.0159(7) -0.0009(6) -0.0058(5) 0.0022(6)
C28 0.0183(7) 0.0178(7) 0.0192(7) -0.0018(6) -0.0050(5) -0.0034(6)
C29 0.0168(6) 0.0132(6) 0.0168(6) 0.0001(5) -0.0019(5) -0.0018(5)
C30 0.0126(6) 0.0106(6) 0.0106(6) -0.0016(5) -0.0008(5) 0.0015(5)
C31 0.0149(6) 0.0130(6) 0.0189(7) 0.0005(5) 0.0007(5) 0.0005(5)
C32 0.0205(7) 0.0109(6) 0.0233(7) -0.0007(6) -0.0019(6) 0.0013(6)
C33 0.0206(7) 0.0163(7) 0.0179(7) -0.0038(5) -0.0008(5) 0.0069(6)
C34 0.0174(7) 0.0196(7) 0.0190(7) -0.0022(6) 0.0048(5) 0.0023(6)
C35 0.0160(6) 0.0130(6) 0.0173(6) -0.0019(5) 0.0029(5) -0.0010(5)
Cl1 0.01351(14) 0.00948(14) 0.01417(14) 0.00048(11) -0.00128(11) 0.00098(11)
N1 0.0138(5) 0.0117(5) 0.0177(6) 0.0004(5) -0.0013(4) -0.0029(4)
O1 0.0225(5) 0.0193(5) 0.0227(5) -0.0015(4) -0.0038(4) -0.0012(4)
O2 0.0217(5) 0.0189(6) 0.0293(6) -0.0082(5) 0.0056(5) -0.0062(4)
O3 0.0254(6) 0.0326(7) 0.0253(6) -0.0087(5) 0.0082(5) -0.0073(5)
P1 0.01076(15) 0.00895(15) 0.00945(14) -0.00039(12) 0.00120(11) -0.00057(12)
P2 0.01049(15) 0.00873(15) 0.01001(15) -0.00071(12) 0.00028(12) -0.00038(12)
Ru1 0.00925(6) 0.00711(7) 0.00832(6) -0.00029(5) 0.00039(5) -0.00031(5)
Si1 0.01701(19) 0.0173(2) 0.0202(2) -0.00469(16) 0.00261(15) -0.00298(16)

loop_
_atom_type_symbol
_atom_type_description
_atom_type_scat_dispersion_real
_atom_type_scat_dispersion_imag
_atom_type_scat_source
C C 0.0033 0.0016 'International Tables Vol C Tables 4.2.6.8 and 6.1.1.4'
H H 0.0000 0.0000 'International Tables Vol C Tables 4.2.6.8 and 6.1.1.4'
Cl Cl 0.1484 0.1585 'International Tables Vol C Tables 4.2.6.8 and 6.1.1.4'
N N 0.0061 0.0033 'International Tables Vol C Tables 4.2.6.8 and 6.1.1.4'
O O 0.0106 0.0060 'International Tables Vol C Tables 4.2.6.8 and 6.1.1.4'
P P 0.1023 0.0942 'International Tables Vol C Tables 4.2.6.8 and 6.1.1.4'
Ru Ru -1.2594 0.8363 'International Tables Vol C Tables 4.2.6.8 and 6.1.1.4'
Si Si 0.0817 0.0704 'International Tables Vol C Tables 4.2.6.8 and 6.1.1.4'

loop_
_geom_angle_atom_site_label_1
_geom_angle_atom_site_label_2
_geom_angle_atom_site_label_3
_geom_angle
_geom_angle_site_symmetry_1
_geom_angle_site_symmetry_3
_geom_angle_publ_flag
C2 C1 H1 105.8 . . ?
C2 C1 P1 120.91(9) . . ?
C2 C1 P2 122.07(10) . . ?
P1 C1 H1 105.8 . . ?
P1 C1 P2 94.90(6) . . ?
P2 C1 H1 105.8 . . ?
C1 C2 H2A 109.7 . . ?
C1 C2 H2B 109.7 . . ?
H2A C2 H2B 108.2 . . ?
N1 C2 C1 109.90(11) . . ?
N1 C2 H2A 109.7 . . ?
N1 C2 H2B 109.7 . . ?
H3A C3 H3B 108.2 . . ?
C4 C3 H3A 109.6 . . ?
C4 C3 H3B 109.6 . . ?
N1 C3 H3A 109.6 . . ?
N1 C3 H3B 109.6 . . ?
N1 C3 C4 110.11(12) . . ?
C3 C4 H4A 108.7 . . ?
C3 C4 H4B 108.7 . . ?
C3 C4 C5 114.13(12) . . ?
H4A C4 H4B 107.6 . . ?
C5 C4 H4A 108.7 . . ?
C5 C4 H4B 108.7 . . ?
C4 C5 H5A 108.3 . . ?
C4 C5 H5B 108.3 . . ?
C4 C5 Si1 115.83(11) . . ?
H5A C5 H5B 107.4 . . ?
Si1 C5 H5A 108.3 . . ?
Si1 C5 H5B 108.3 . . ?
H6A C6 H6B 107.8 . . ?
C7 C6 H6A 109.0 . . ?
C7 C6 H6B 109.0 . . ?
O1 C6 H6A 109.0 . . ?
O1 C6 H6B 109.0 . . ?
O1 C6 C7 113.13(15) . . ?
C6 C7 H7A 109.5 . . ?
C6 C7 H7B 109.5 . . ?
C6 C7 H7C 109.5 . . ?
H7A C7 H7B 109.5 . . ?
H7A C7 H7C 109.5 . . ?
H7B C7 H7C 109.5 . . ?
H8A C8 H8B 108.1 . . ?
C9 C8 H8A 109.5 . . ?
C9 C8 H8B 109.5 . . ?
O2 C8 H8A 109.5 . . ?
O2 C8 H8B 109.5 . . ?
O2 C8 C9 110.86(15) . . ?
C8 C9 H9A 109.5 . . ?
C8 C9 H9B 109.5 . . ?
C8 C9 H9C 109.5 . . ?
H9A C9 H9B 109.5 . . ?
H9A C9 H9C 109.5 . . ?
H9B C9 H9C 109.5 . . ?
H10A C10 H10B 108.1 . . ?
H10C C10 H10D 108.2 . . ?
C11 C10 H10A 109.6 . . ?
C11 C10 H10B 109.6 . . ?
C11A C10 H10C 109.7 . . ?
C11A C10 H10D 109.7 . . ?
O3 C10 H10A 109.6 . . ?
O3 C10 H10B 109.6 . . ?
O3 C10 H10C 109.7 . . ?
O3 C10 H10D 109.7 . . ?
O3 C10 C11 110.3(3) . . ?
O3 C10 C11A 110.0(5) . . ?
C10 C11 H11A 109.5 . . ?
C10 C11 H11B 109.5 . . ?
C10 C11 H11C 109.5 . . ?
H11A C11 H11B 109.5 . . ?
H11A C11 H11C 109.5 . . ?
H11B C11 H11C 109.5 . . ?
C10 C11A H11D 109.5 . . ?
C10 C11A H11E 109.5 . . ?
C10 C11A H11F 109.5 . . ?
H11D C11A H11E 109.5 . . ?
H11D C11A H11F 109.5 . . ?
H11E C11A H11F 109.5 . . ?
C13 C12 P1 120.82(11) . . ?
C17 C12 C13 118.51(13) . . ?
C17 C12 P1 120.55(10) . . ?
C12 C13 H13 119.7 . . ?
C14 C13 C12 120.68(14) . . ?
C14 C13 H13 119.7 . . ?
C13 C14 H14 119.9 . . ?
C15 C14 C13 120.26(14) . . ?
C15 C14 H14 119.9 . . ?
C14 C15 H15 120.2 . . ?
C14 C15 C16 119.52(14) . . ?
C16 C15 H15 120.2 . . ?
C15 C16 H16 119.7 . . ?
C15 C16 C17 120.59(15) . . ?
C17 C16 H16 119.7 . . ?
C12 C17 H17 119.8 . . ?
C16 C17 C12 120.40(14) . . ?
C16 C17 H17 119.8 . . ?
C19 C18 C23 118.72(13) . . ?
C19 C18 P1 119.55(11) . . ?
C23 C18 P1 121.58(11) . . ?
C18 C19 H19 119.7 . . ?
C18 C19 C20 120.52(14) . . ?
C20 C19 H19 119.7 . . ?
C19 C20 H20 119.8 . . ?
C21 C20 C19 120.37(16) . . ?
C21 C20 H20 119.8 . . ?
C20 C21 H21 120.1 . . ?
C20 C21 C22 119.77(14) . . ?
C22 C21 H21 120.1 . . ?
C21 C22 H22 120.0 . . ?
C21 C22 C23 120.06(15) . . ?
C23 C22 H22 120.0 . . ?
C18 C23 H23 119.7 . . ?
C22 C23 C18 120.55(15) . . ?
C22 C23 H23 119.7 . . ?
C25 C24 C29 118.82(13) . . ?
C25 C24 P2 120.71(11) . . ?
C29 C24 P2 120.44(11) . . ?
C24 C25 H25 119.8 . . ?
C24 C25 C26 120.32(14) . . ?
C26 C25 H25 119.8 . . ?
C25 C26 H26 119.9 . . ?
C27 C26 C25 120.30(14) . . ?
C27 C26 H26 119.9 . . ?
C26 C27 H27 120.1 . . ?
C26 C27 C28 119.78(14) . . ?
C28 C27 H27 120.1 . . ?
C27 C28 H28 119.8 . . ?
C27 C28 C29 120.36(14) . . ?
C29 C28 H28 119.8 . . ?
C24 C29 H29 119.8 . . ?
C28 C29 C24 120.42(14) . . ?
C28 C29 H29 119.8 . . ?
C31 C30 P2 124.38(10) . . ?
C35 C30 C31 118.80(13) . . ?
C35 C30 P2 116.74(10) . . ?
C30 C31 H31 119.8 . . ?
C32 C31 C30 120.35(13) . . ?
C32 C31 H31 119.8 . . ?
C31 C32 H32 120.0 . . ?
C33 C32 C31 120.07(14) . . ?
C33 C32 H32 120.0 . . ?
C32 C33 H33 120.1 . . ?
C34 C33 C32 119.85(13) . . ?
C34 C33 H33 120.1 . . ?
C33 C34 H34 120.0 . . ?
C33 C34 C35 120.02(14) . . ?
C35 C34 H34 120.0 . . ?
C30 C35 H35 119.6 . . ?
C34 C35 C30 120.88(14) . . ?
C34 C35 H35 119.6 . . ?
C2 N1 C3 113.17(12) . . ?
C2 N1 H1A 108.9(14) . . ?
C3 N1 H1A 108.8(13) . . ?
C6 O1 Si1 121.81(11) . . ?
C8 O2 Si1 127.97(10) . . ?
C10 O3 Si1 122.58(11) . . ?
C1 P1 Ru1 95.26(4) . . ?
C12 P1 C1 106.61(6) . . ?
C12 P1 Ru1 122.60(5) . . ?
C18 P1 C1 105.69(6) . . ?
C18 P1 C12 101.27(6) . . ?
C18 P1 Ru1 123.07(5) . . ?
C1 P2 Ru1 94.32(4) . . ?
C24 P2 C1 105.86(6) . . ?
C24 P2 Ru1 127.21(5) . . ?
C30 P2 C1 108.51(6) . . ?
C30 P2 C24 100.53(6) . . ?
C30 P2 Ru1 118.61(5) . . ?
Cl1 Ru1 Cl1 180.000(14) . 3_676 ?
P1 Ru1 Cl1 95.477(12) . 3_676 ?
P1 Ru1 Cl1 84.523(11) . . ?
P1 Ru1 Cl1 84.523(11) 3_676 3_676 ?
P1 Ru1 Cl1 95.477(11) 3_676 . ?
P1 Ru1 P1 180.0 . 3_676 ?
P1 Ru1 P2 108.255(12) 3_676 . ?
P1 Ru1 P2 71.745(12) 3_676 3_676 ?
P1 Ru1 P2 108.256(12) . 3_676 ?
P1 Ru1 P2 71.744(12) . . ?
P2 Ru1 Cl1 81.091(11) 3_676 3_676 ?
P2 Ru1 Cl1 98.908(11) 3_676 . ?
P2 Ru1 Cl1 81.091(11) . . ?
P2 Ru1 Cl1 98.909(11) . 3_676 ?
P2 Ru1 P2 180.0 3_676 . ?
O1 Si1 C5 108.86(7) . . ?
O2 Si1 C5 113.12(7) . . ?
O2 Si1 O1 105.48(6) . . ?
O2 Si1 O3 106.53(6) . . ?
O3 Si1 C5 111.43(7) . . ?
O3 Si1 O1 111.28(7) . . ?

loop_
_geom_bond_atom_site_label_1
_geom_bond_atom_site_label_2
_geom_bond_distance
_geom_bond_site_symmetry_2
_geom_bond_publ_flag
C1 H1 1.0000 . ?
C1 C2 1.5282(19) . ?
C1 P1 1.8642(14) . ?
C1 P2 1.8752(13) . ?
C2 H2A 0.9900 . ?
C2 H2B 0.9900 . ?
C2 N1 1.4576(18) . ?
C3 H3A 0.9900 . ?
C3 H3B 0.9900 . ?
C3 C4 1.523(2) . ?
C3 N1 1.4649(18) . ?
C4 H4A 0.9900 . ?
C4 H4B 0.9900 . ?
C4 C5 1.537(2) . ?
C5 H5A 0.9900 . ?
C5 H5B 0.9900 . ?
C5 Si1 1.8424(16) . ?
C6 H6A 0.9900 . ?
C6 H6B 0.9900 . ?
C6 C7 1.495(2) . ?
C6 O1 1.424(2) . ?
C7 H7A 0.9800 . ?
C7 H7B 0.9800 . ?
C7 H7C 0.9800 . ?
C8 H8A 0.9900 . ?
C8 H8B 0.9900 . ?
C8 C9 1.498(2) . ?
C8 O2 1.4198(19) . ?
C9 H9A 0.9800 . ?
C9 H9B 0.9800 . ?
C9 H9C 0.9800 . ?
C10 H10A 0.9900 . ?
C10 H10B 0.9900 . ?
C10 H10C 0.9900 . ?
C10 H10D 0.9900 . ?
C10 C11 1.501(3) . ?
C10 C11A 1.502(5) . ?
C10 O3 1.435(2) . ?
C11 H11A 0.9800 . ?
C11 H11B 0.9800 . ?
C11 H11C 0.9800 . ?
C11A H11D 0.9800 . ?
C11A H11E 0.9800 . ?
C11A H11F 0.9800 . ?
C12 C13 1.3985(19) . ?
C12 C17 1.397(2) . ?
C12 P1 1.8322(14) . ?
C13 H13 0.9500 . ?
C13 C14 1.393(2) . ?
C14 H14 0.9500 . ?
C14 C15 1.383(2) . ?
C15 H15 0.9500 . ?
C15 C16 1.387(2) . ?
C16 H16 0.9500 . ?
C16 C17 1.391(2) . ?
C17 H17 0.9500 . ?
C18 C19 1.390(2) . ?
C18 C23 1.3961(19) . ?
C18 P1 1.8250(14) . ?
C19 H19 0.9500 . ?
C19 C20 1.392(2) . ?
C20 H20 0.9500 . ?
C20 C21 1.381(2) . ?
C21 H21 0.9500 . ?
C21 C22 1.385(2) . ?
C22 H22 0.9500 . ?
C22 C23 1.392(2) . ?
C23 H23 0.9500 . ?
C24 C25 1.395(2) . ?
C24 C29 1.401(2) . ?
C24 P2 1.8372(14) . ?
C25 H25 0.9500 . ?
C25 C26 1.395(2) . ?
C26 H26 0.9500 . ?
C26 C27 1.384(2) . ?
C27 H27 0.9500 . ?
C27 C28 1.386(2) . ?
C28 H28 0.9500 . ?
C28 C29 1.387(2) . ?
C29 H29 0.9500 . ?
C30 C31 1.3967(19) . ?
C30 C35 1.3914(19) . ?
C30 P2 1.8282(14) . ?
C31 H31 0.9500 . ?
C31 C32 1.395(2) . ?
C32 H32 0.9500 . ?
C32 C33 1.387(2) . ?
C33 H33 0.9500 . ?
C33 C34 1.387(2) . ?
C34 H34 0.9500 . ?
C34 C35 1.388(2) . ?
C35 H35 0.9500 . ?
Cl1 Ru1 2.4272(3) . ?
N1 H1A 0.88(2) . ?
O1 Si1 1.6358(12) . ?
O2 Si1 1.6288(12) . ?
O3 Si1 1.6358(12) . ?
P1 Ru1 2.3409(3) . ?
P2 Ru1 2.3604(3) . ?
Ru1 Cl1 2.4272(3) 3_676 ?
Ru1 P1 2.3409(3) 3_676 ?
Ru1 P2 2.3604(3) 3_676 ?

loop_
_geom_torsion_atom_site_label_1
_geom_torsion_atom_site_label_2
_geom_torsion_atom_site_label_3
_geom_torsion_atom_site_label_4
_geom_torsion
_geom_torsion_site_symmetry_1
_geom_torsion_site_symmetry_2
_geom_torsion_site_symmetry_3
_geom_torsion_site_symmetry_4
_geom_torsion_publ_flag
C1 C2 N1 C3 -177.02(11) . . . . ?
C2 C1 P1 C12 -22.13(12) . . . . ?
C2 C1 P1 C18 85.06(12) . . . . ?
C2 C1 P1 Ru1 -148.43(10) . . . . ?
C2 C1 P2 C24 16.78(13) . . . . ?
C2 C1 P2 C30 -90.40(12) . . . . ?
C2 C1 P2 Ru1 147.47(10) . . . . ?
C3 C4 C5 Si1 -81.19(15) . . . . ?
C4 C3 N1 C2 -174.66(12) . . . . ?
C4 C5 Si1 O1 55.32(13) . . . . ?
C4 C5 Si1 O2 -61.59(13) . . . . ?
C4 C5 Si1 O3 178.42(11) . . . . ?
C6 O1 Si1 C5 176.57(12) . . . . ?
C6 O1 Si1 O2 -61.75(13) . . . . ?
C6 O1 Si1 O3 53.38(14) . . . . ?
C7 C6 O1 Si1 88.47(17) . . . . ?
C8 O2 Si1 C5 -88.51(14) . . . . ?
C8 O2 Si1 O1 152.61(13) . . . . ?
C8 O2 Si1 O3 34.25(15) . . . . ?
C9 C8 O2 Si1 -88.21(17) . . . . ?
C10 O3 Si1 C5 -50.48(16) . . . . ?
C10 O3 Si1 O1 71.23(15) . . . . ?
C10 O3 Si1 O2 -174.29(13) . . . . ?
C11 C10 O3 Si1 117.5(8) . . . . ?
C11A C10 O3 Si1 131.7(10) . . . . ?
C12 C13 C14 C15 1.0(2) . . . . ?
C13 C12 C17 C16 -2.2(2) . . . . ?
C13 C12 P1 C1 131.17(12) . . . . ?
C13 C12 P1 C18 20.86(13) . . . . ?
C13 C12 P1 Ru1 -121.12(11) . . . . ?
C13 C14 C15 C16 -1.5(2) . . . . ?
C14 C15 C16 C17 0.1(2) . . . . ?
C15 C16 C17 C12 1.7(2) . . . . ?
C17 C12 C13 C14 0.8(2) . . . . ?
C17 C12 P1 C1 -52.86(13) . . . . ?
C17 C12 P1 C18 -163.17(12) . . . . ?
C17 C12 P1 Ru1 54.85(13) . . . . ?
C18 C19 C20 C21 0.6(3) . . . . ?
C19 C18 C23 C22 0.3(2) . . . . ?
C19 C18 P1 C1 146.76(12) . . . . ?
C19 C18 P1 C12 -102.22(12) . . . . ?
C19 C18 P1 Ru1 39.52(14) . . . . ?
C19 C20 C21 C22 0.4(3) . . . . ?
C20 C21 C22 C23 -1.0(3) . . . . ?
C21 C22 C23 C18 0.6(2) . . . . ?
C23 C18 C19 C20 -0.9(2) . . . . ?
C23 C18 P1 C1 -37.85(13) . . . . ?
C23 C18 P1 C12 73.17(13) . . . . ?
C23 C18 P1 Ru1 -145.10(10) . . . . ?
C24 C25 C26 C27 0.1(2) . . . . ?
C25 C24 C29 C28 0.3(2) . . . . ?
C25 C24 P2 C1 118.10(12) . . . . ?
C25 C24 P2 C30 -129.04(12) . . . . ?
C25 C24 P2 Ru1 9.79(14) . . . . ?
C25 C26 C27 C28 0.3(2) . . . . ?
C26 C27 C28 C29 -0.3(2) . . . . ?
C27 C28 C29 C24 0.1(2) . . . . ?
C29 C24 C25 C26 -0.3(2) . . . . ?
C29 C24 P2 C1 -63.89(12) . . . . ?
C29 C24 P2 C30 48.98(12) . . . . ?
C29 C24 P2 Ru1 -172.19(9) . . . . ?
C30 C31 C32 C33 0.6(2) . . . . ?
C31 C30 C35 C34 2.1(2) . . . . ?
C31 C30 P2 C1 33.28(14) . . . . ?
C31 C30 P2 C24 -77.54(13) . . . . ?
C31 C30 P2 Ru1 139.13(11) . . . . ?
C31 C32 C33 C34 1.0(2) . . . . ?
C32 C33 C34 C35 -1.1(2) . . . . ?
C33 C34 C35 C30 -0.5(2) . . . . ?
C35 C30 C31 C32 -2.2(2) . . . . ?
C35 C30 P2 C1 -150.03(11) . . . . ?
C35 C30 P2 C24 99.15(12) . . . . ?
C35 C30 P2 Ru1 -44.18(12) . . . . ?
N1 C3 C4 C5 -70.26(16) . . . . ?
P1 C1 C2 N1 -158.27(10) . . . . ?
P1 C1 P2 C24 -114.69(6) . . . . ?
P1 C1 P2 C30 138.13(6) . . . . ?
P1 C1 P2 Ru1 16.00(5) . . . . ?
P1 C12 C13 C14 176.84(12) . . . . ?
P1 C12 C17 C16 -178.23(11) . . . . ?
P1 C18 C19 C20 174.60(13) . . . . ?
P1 C18 C23 C22 -175.09(12) . . . . ?
P2 C1 C2 N1 82.21(14) . . . . ?
P2 C1 P1 C12 110.14(6) . . . . ?
P2 C1 P1 C18 -142.67(6) . . . . ?
P2 C1 P1 Ru1 -16.16(5) . . . . ?
P2 C24 C25 C26 177.72(11) . . . . ?
P2 C24 C29 C28 -177.80(11) . . . . ?
P2 C30 C31 C32 174.47(11) . . . . ?
P2 C30 C35 C34 -174.76(12) . . . . ?
